data_2022005
loop_
_publ_author_name
'Park, Ki-Min'
'Yang, Kiyull'
'Moon, Suk-Hee'
'Kang, Youngjin'

_publ_section_title
;
 Structures and photophysical properties of two luminescent bipyridine
 compounds: 2',6'-difluoro-6-[3-(pyridin-2-yloxy)phenyl]-2,3'-bipyridine
 and 2',6'-dimethoxy-6-[3-(pyridin-2-yloxy)phenyl]-2,3'-bipyridine
;
_journal_coeditor_code LF3112
_journal_issue 5
_journal_name_full 'Acta Crystallographica Section C'
_journal_page_first
;
;
_journal_paper_doi 10.1107/S2053229620004301
_journal_volume 76
_journal_year 2020
_chemical_formula_iupac 'C21 H13 F2 N3 O'
_chemical_formula_moiety 'C21 H13 F2 N3 O'
_chemical_formula_sum 'C21 H13 F2 N3 O'
_chemical_formula_weight 361.34
_chemical_name_systematic
;
2',6'-Difluoro-6-[3-(pyridin-2-yloxy)phenyl]-2,3'-bipyridine
;
_space_group_crystal_system monoclinic
_space_group_IT_number 14
_space_group_name_Hall '-P 2ybc'
_space_group_name_H-M_alt 'P 1 21/c 1'
_atom_sites_solution_hydrogens geom
_audit_creation_method SHELXL-2014/7
_cell_angle_alpha 90
_cell_angle_beta 109.0219(6)
_cell_angle_gamma 90
_cell_formula_units_Z 4
_cell_length_a 11.8772(3)
_cell_length_b 17.2089(4)
_cell_length_c 8.4838(2)
_cell_measurement_reflns_used 5436
_cell_measurement_temperature 173(2)
_cell_measurement_theta_max 28.25
_cell_measurement_theta_min 2.37
_cell_volume 1639.35(7)
_computing_cell_refinement
;
SAINT (Bruker, 2014)
;
_computing_data_collection
;
APEX2 (Bruker, 2014)
;
_computing_data_reduction
;
SAINT (Bruker, 2014)
;
_computing_molecular_graphics
;
DIAMOND (Brandenburg, 2010)
;
_computing_publication_material
;
SHELXTL (Sheldrick, 2008) and publCIF (Westrip, 2010)
;
_computing_structure_refinement
;
SHELXL2014 (Sheldrick, 2015)
;
_computing_structure_solution
;
SHELXS97 (Sheldrick, 2008)
;
_diffrn_ambient_temperature 173(2)
_diffrn_measured_fraction_theta_full 0.999
_diffrn_measured_fraction_theta_max 0.999
_diffrn_measurement_device_type 'Bruker APEXII CCD'
_diffrn_measurement_method '\f and \w scans'
_diffrn_radiation_type MoK\a
_diffrn_radiation_wavelength 0.71073
_diffrn_reflns_av_R_equivalents 0.0255
_diffrn_reflns_av_unetI/netI 0.0228
_diffrn_reflns_limit_h_max 15
_diffrn_reflns_limit_h_min -15
_diffrn_reflns_limit_k_max 20
_diffrn_reflns_limit_k_min -22
_diffrn_reflns_limit_l_max 11
_diffrn_reflns_limit_l_min -11
_diffrn_reflns_number 16583
_diffrn_reflns_theta_full 25.242
_diffrn_reflns_theta_max 28.312
_diffrn_reflns_theta_min 1.814
_exptl_absorpt_coefficient_mu 0.108
_exptl_absorpt_correction_T_max 0.7457
_exptl_absorpt_correction_T_min 0.7080
_exptl_absorpt_correction_type multi-scan
_exptl_absorpt_process_details
;
(SADABS; Bruker, 2014)
;
_exptl_crystal_colour colourless
_exptl_crystal_density_diffrn 1.464
_exptl_crystal_description block
_exptl_crystal_F_000 744
_exptl_crystal_size_max 0.537
_exptl_crystal_size_mid 0.332
_exptl_crystal_size_min 0.165
_refine_diff_density_max 0.268
_refine_diff_density_min -0.279
_refine_ls_extinction_method none
_refine_ls_goodness_of_fit_ref 1.027
_refine_ls_hydrogen_treatment constr
_refine_ls_matrix_type full
_refine_ls_number_parameters 244
_refine_ls_number_reflns 4072
_refine_ls_number_restraints 0
_refine_ls_restrained_S_all 1.027
_refine_ls_R_factor_all 0.0507
_refine_ls_R_factor_gt 0.0417
_refine_ls_shift/su_max 0.000
_refine_ls_shift/su_mean 0.000
_refine_ls_structure_factor_coef Fsqd
_refine_ls_weighting_details 'w=1/[\s^2^(Fo^2^)+(0.0545P)^2^+0.4711P] where P=(Fo^2^+2Fc^2^)/3'
_refine_ls_weighting_scheme calc
_refine_ls_wR_factor_gt 0.1052
_refine_ls_wR_factor_ref 0.1125
_reflns_number_gt 3356
_reflns_number_total 4072
_reflns_threshold_expression 'I > 2\s(I)'
_cod_data_source_file lf3112sup1.cif
_cod_data_source_block 1
_cod_original_cell_volume 1639.34(7)
_cod_original_sg_symbol_H-M 'P 21/c'
_cod_database_code 2022005
_shelx_space_group_comment
;
The symmetry employed for this shelxl refinement is uniquely defined
by the following loop, which should always be used as a source of
symmetry information in preference to the above space-group names.
They are only intended as comments.
;
_shelx_estimated_absorpt_t_min 0.944
_shelx_estimated_absorpt_t_max 0.982

loop_
_space_group_symop_operation_xyz
'x, y, z'
'-x, y+1/2, -z+1/2'
'-x, -y, -z'
'x, -y-1/2, z-1/2'

loop_
_atom_site_type_symbol
_atom_site_label
_atom_site_fract_x
_atom_site_fract_y
_atom_site_fract_z
_atom_site_U_iso_or_equiv
_atom_site_adp_type
_atom_site_calc_flag
_atom_site_occupancy
_atom_site_disorder_assembly
_atom_site_disorder_group
F F1 0.00226(8) 0.04336(5) 0.25742(11) 0.0482(2) Uani d 1 . .
F F2 0.25997(10) -0.11345(5) 0.61756(13) 0.0566(3) Uani d 1 . .
O O1 0.26047(8) 0.58488(5) 0.63287(13) 0.0374(2) Uani d 1 . .
N N1 0.42580(10) 0.58422(6) 0.54525(14) 0.0334(2) Uani d 1 . .
N N2 0.16004(9) 0.24143(6) 0.53616(13) 0.0270(2) Uani d 1 . .
N N3 0.13118(11) -0.03261(7) 0.44194(16) 0.0400(3) Uani d 1 . .
C C1 0.49955(13) 0.62502(8) 0.48535(18) 0.0373(3) Uani d 1 . .
H H1 0.5624 0.5980 0.4627 0.045 Uiso calc 1 . .
C C2 0.48915(13) 0.70374(8) 0.45495(19) 0.0398(3) Uani d 1 . .
H H2 0.5437 0.7305 0.4135 0.048 Uiso calc 1 . .
C C3 0.39665(13) 0.74282(8) 0.48667(19) 0.0401(3) Uani d 1 . .
H H3 0.3864 0.7970 0.4659 0.048 Uiso calc 1 . .
C C4 0.32007(12) 0.70286(7) 0.54810(17) 0.0337(3) Uani d 1 . .
H H4 0.2563 0.7283 0.5716 0.040 Uiso calc 1 . .
C C5 0.33978(11) 0.62344(7) 0.57457(15) 0.0280(3) Uani d 1 . .
C C6 0.27979(11) 0.50591(7) 0.67107(17) 0.0304(3) Uani d 1 . .
C C7 0.20272(11) 0.45333(7) 0.56861(15) 0.0275(3) Uani d 1 . .
H H7 0.1431 0.4705 0.4700 0.033 Uiso calc 1 . .
C C8 0.21257(10) 0.37420(7) 0.61041(15) 0.0250(2) Uani d 1 . .
C C9 0.30060(11) 0.35069(7) 0.75536(15) 0.0292(3) Uani d 1 . .
H H9 0.3084 0.2973 0.7853 0.035 Uiso calc 1 . .
C C10 0.37706(12) 0.40482(8) 0.85636(18) 0.0376(3) Uani d 1 . .
H H10 0.4368 0.3882 0.9554 0.045 Uiso calc 1 . .
C C11 0.36737(12) 0.48301(8) 0.81459(18) 0.0375(3) Uani d 1 . .
H H11 0.4201 0.5200 0.8837 0.045 Uiso calc 1 . .
C C12 0.12875(10) 0.31611(7) 0.50455(14) 0.0266(2) Uani d 1 . .
C C13 0.02336(12) 0.33781(8) 0.38157(17) 0.0355(3) Uani d 1 . .
H H13 0.0026 0.3910 0.3611 0.043 Uiso calc 1 . .
C C14 -0.04995(12) 0.28023(9) 0.29045(19) 0.0415(3) Uani d 1 . .
H H14 -0.1218 0.2936 0.2051 0.050 Uiso calc 1 . .
C C15 -0.01913(12) 0.20325(8) 0.32308(18) 0.0384(3) Uani d 1 . .
H H15 -0.0694 0.1631 0.2618 0.046 Uiso calc 1 . .
C C16 0.08755(11) 0.18564(7) 0.44801(15) 0.0294(3) Uani d 1 . .
C C17 0.13192(12) 0.10536(7) 0.49736(16) 0.0307(3) Uani d 1 . .
C C18 0.09119(12) 0.03863(8) 0.40363(17) 0.0347(3) Uani d 1 . .
C C19 0.21866(14) -0.04036(7) 0.58170(19) 0.0397(3) Uani d 1 . .
C C20 0.27069(15) 0.01846(8) 0.69145(18) 0.0414(3) Uani d 1 . .
H H20 0.3342 0.0091 0.7919 0.050 Uiso calc 1 . .
C C21 0.22451(13) 0.09189(7) 0.64592(16) 0.0362(3) Uani d 1 . .
H H21 0.2567 0.1344 0.7178 0.043 Uiso calc 1 . .

loop_
_atom_site_aniso_label
_atom_site_aniso_U_11
_atom_site_aniso_U_22
_atom_site_aniso_U_33
_atom_site_aniso_U_12
_atom_site_aniso_U_13
_atom_site_aniso_U_23
F1 0.0400(5) 0.0486(5) 0.0477(5) -0.0094(4) 0.0026(4) -0.0194(4)
F2 0.0801(7) 0.0235(4) 0.0678(6) 0.0032(4) 0.0265(5) -0.0015(4)
O1 0.0343(5) 0.0218(4) 0.0600(6) 0.0043(3) 0.0210(5) 0.0041(4)
N1 0.0330(6) 0.0261(5) 0.0412(6) 0.0039(4) 0.0123(5) 0.0008(4)
N2 0.0281(5) 0.0263(5) 0.0258(5) -0.0019(4) 0.0077(4) -0.0004(4)
N3 0.0473(7) 0.0298(6) 0.0486(7) -0.0104(5) 0.0237(6) -0.0113(5)
C1 0.0339(7) 0.0362(7) 0.0438(8) 0.0035(5) 0.0153(6) 0.0014(6)
C2 0.0410(7) 0.0360(7) 0.0440(8) -0.0050(6) 0.0161(6) 0.0017(6)
C3 0.0482(8) 0.0239(6) 0.0478(8) -0.0016(5) 0.0151(7) 0.0002(5)
C4 0.0357(7) 0.0232(6) 0.0415(7) 0.0032(5) 0.0117(6) -0.0025(5)
C5 0.0271(6) 0.0235(5) 0.0302(6) -0.0002(4) 0.0052(5) -0.0024(4)
C6 0.0301(6) 0.0224(6) 0.0416(7) 0.0027(4) 0.0157(5) 0.0020(5)
C7 0.0258(6) 0.0271(6) 0.0301(6) 0.0038(4) 0.0097(5) 0.0031(4)
C8 0.0246(5) 0.0247(5) 0.0268(6) 0.0013(4) 0.0098(5) 0.0006(4)
C9 0.0295(6) 0.0243(5) 0.0311(6) 0.0009(5) 0.0062(5) 0.0024(5)
C10 0.0348(7) 0.0312(6) 0.0370(7) -0.0002(5) -0.0017(6) 0.0005(5)
C11 0.0338(7) 0.0277(6) 0.0445(8) -0.0033(5) 0.0039(6) -0.0050(5)
C12 0.0258(6) 0.0283(6) 0.0257(6) 0.0002(4) 0.0086(5) 0.0013(4)
C13 0.0302(6) 0.0327(6) 0.0380(7) 0.0020(5) 0.0035(5) 0.0032(5)
C14 0.0290(7) 0.0449(8) 0.0407(8) -0.0004(6) -0.0021(6) 0.0020(6)
C15 0.0314(7) 0.0398(7) 0.0378(7) -0.0086(5) 0.0026(6) -0.0045(6)
C16 0.0304(6) 0.0304(6) 0.0275(6) -0.0047(5) 0.0098(5) -0.0015(5)
C17 0.0358(6) 0.0276(6) 0.0301(6) -0.0062(5) 0.0129(5) -0.0033(5)
C18 0.0347(7) 0.0357(7) 0.0357(7) -0.0105(5) 0.0143(6) -0.0086(5)
C19 0.0561(9) 0.0238(6) 0.0456(8) -0.0034(6) 0.0255(7) -0.0018(5)
C20 0.0600(9) 0.0286(6) 0.0338(7) 0.0000(6) 0.0128(7) 0.0018(5)
C21 0.0523(8) 0.0251(6) 0.0289(6) -0.0035(5) 0.0100(6) -0.0023(5)

loop_
_atom_type_symbol
_atom_type_description
_atom_type_scat_dispersion_real
_atom_type_scat_dispersion_imag
_atom_type_scat_source
C C 0.0033 0.0016 'International Tables Vol C Tables 4.2.6.8 and 6.1.1.4'
H H 0.0000 0.0000 'International Tables Vol C Tables 4.2.6.8 and 6.1.1.4'
N N 0.0061 0.0033 'International Tables Vol C Tables 4.2.6.8 and 6.1.1.4'
O O 0.0106 0.0060 'International Tables Vol C Tables 4.2.6.8 and 6.1.1.4'
F F 0.0171 0.0103 'International Tables Vol C Tables 4.2.6.8 and 6.1.1.4'

loop_
_geom_angle_atom_site_label_1
_geom_angle_atom_site_label_2
_geom_angle_atom_site_label_3
_geom_angle_site_symmetry_1
_geom_angle_site_symmetry_3
_geom_angle
_geom_angle_publ_flag
C5 O1 C6 . . 118.31(9) ?
C5 N1 C1 . . 116.47(11) ?
C12 N2 C16 . . 119.24(11) ?
C19 N3 C18 . . 115.85(12) ?
N1 C1 C2 . . 123.68(13) ?
N1 C1 H1 . . 118.2 ?
C2 C1 H1 . . 118.2 ?
C1 C2 C3 . . 117.97(13) ?
C1 C2 H2 . . 121.0 ?
C3 C2 H2 . . 121.0 ?
C4 C3 C2 . . 119.72(12) ?
C4 C3 H3 . . 120.1 ?
C2 C3 H3 . . 120.1 ?
C3 C4 C5 . . 117.13(12) ?
C3 C4 H4 . . 121.4 ?
C5 C4 H4 . . 121.4 ?
N1 C5 O1 . . 119.22(11) ?
N1 C5 C4 . . 125.02(12) ?
O1 C5 C4 . . 115.75(11) ?
C7 C6 C11 . . 121.72(11) ?
C7 C6 O1 . . 117.87(11) ?
C11 C6 O1 . . 120.19(12) ?
C6 C7 C8 . . 119.69(11) ?
C6 C7 H7 . . 120.2 ?
C8 C7 H7 . . 120.2 ?
C9 C8 C7 . . 118.89(11) ?
C9 C8 C12 . . 120.07(10) ?
C7 C8 C12 . . 121.02(11) ?
C10 C9 C8 . . 120.27(11) ?
C10 C9 H9 . . 119.9 ?
C8 C9 H9 . . 119.9 ?
C9 C10 C11 . . 120.75(12) ?
C9 C10 H10 . . 119.6 ?
C11 C10 H10 . . 119.6 ?
C6 C11 C10 . . 118.67(12) ?
C6 C11 H11 . . 120.7 ?
C10 C11 H11 . . 120.7 ?
N2 C12 C13 . . 121.96(11) ?
N2 C12 C8 . . 115.85(10) ?
C13 C12 C8 . . 122.19(11) ?
C14 C13 C12 . . 118.45(12) ?
C14 C13 H13 . . 120.8 ?
C12 C13 H13 . . 120.8 ?
C13 C14 C15 . . 120.04(12) ?
C13 C14 H14 . . 120.0 ?
C15 C14 H14 . . 120.0 ?
C14 C15 C16 . . 118.52(12) ?
C14 C15 H15 . . 120.7 ?
C16 C15 H15 . . 120.7 ?
N2 C16 C15 . . 121.79(12) ?
N2 C16 C17 . . 113.75(11) ?
C15 C16 C17 . . 124.46(11) ?
C18 C17 C21 . . 113.83(12) ?
C18 C17 C16 . . 125.45(12) ?
C21 C17 C16 . . 120.69(11) ?
N3 C18 F1 . . 113.33(11) ?
N3 C18 C17 . . 126.68(13) ?
F1 C18 C17 . . 119.99(13) ?
N3 C19 F2 . . 115.09(12) ?
N3 C19 C20 . . 126.04(13) ?
F2 C19 C20 . . 118.86(14) ?
C19 C20 C21 . . 115.67(14) ?
C19 C20 H20 . . 122.2 ?
C21 C20 H20 . . 122.2 ?
C20 C21 C17 . . 121.90(12) ?
C20 C21 H21 . . 119.0 ?
C17 C21 H21 . . 119.0 ?

loop_
_geom_bond_atom_site_label_1
_geom_bond_atom_site_label_2
_geom_bond_site_symmetry_2
_geom_bond_distance
_geom_bond_publ_flag
F1 C18 . 1.3442(16) ?
F2 C19 . 1.3484(16) ?
O1 C5 . 1.3697(15) ?
O1 C6 . 1.3985(14) ?
N1 C5 . 1.3140(16) ?
N1 C1 . 1.3449(18) ?
N2 C12 . 1.3405(15) ?
N2 C16 . 1.3425(15) ?
N3 C19 . 1.304(2) ?
N3 C18 . 1.3166(19) ?
C1 C2 . 1.3770(19) ?
C1 H1 . 0.9500 ?
C2 C3 . 1.387(2) ?
C2 H2 . 0.9500 ?
C3 C4 . 1.371(2) ?
C3 H3 . 0.9500 ?
C4 C5 . 1.3925(17) ?
C4 H4 . 0.9500 ?
C6 C7 . 1.3762(17) ?
C6 C11 . 1.3763(19) ?
C7 C8 . 1.4024(16) ?
C7 H7 . 0.9500 ?
C8 C9 . 1.3895(16) ?
C8 C12 . 1.4880(16) ?
C9 C10 . 1.3854(18) ?
C9 H9 . 0.9500 ?
C10 C11 . 1.3867(18) ?
C10 H10 . 0.9500 ?
C11 H11 . 0.9500 ?
C12 C13 . 1.3941(17) ?
C13 C14 . 1.3779(19) ?
C13 H13 . 0.9500 ?
C14 C15 . 1.378(2) ?
C14 H14 . 0.9500 ?
C15 C16 . 1.3947(18) ?
C15 H15 . 0.9500 ?
C16 C17 . 1.4893(18) ?
C17 C18 . 1.3908(17) ?
C17 C21 . 1.3957(19) ?
C19 C20 . 1.378(2) ?
C20 C21 . 1.3816(19) ?
C20 H20 . 0.9500 ?
C21 H21 . 0.9500 ?

loop_
_geom_hbond_atom_site_label_D
_geom_hbond_atom_site_label_H
_geom_hbond_atom_site_label_A
_geom_hbond_site_symmetry_A
_geom_hbond_distance_DH
_geom_hbond_distance_HA
_geom_hbond_distance_DA
_geom_hbond_angle_DHA
_geom_hbond_publ_flag
C7 H7 F1 2 0.95 2.47 3.4043(14) 167.5 y
C15 H15 F1 . 0.95 2.23 2.8351(17) 120.3 y
C20 H20 N1 4_566 0.95 2.62 3.4527(18) 146.7 y
C1 H1 Cg4 3_666 0.95 2.68 3.5583(17) 153 y

loop_
_geom_torsion_atom_site_label_1
_geom_torsion_atom_site_label_2
_geom_torsion_atom_site_label_3
_geom_torsion_atom_site_label_4
_geom_torsion_site_symmetry_1
_geom_torsion_site_symmetry_2
_geom_torsion_site_symmetry_3
_geom_torsion_site_symmetry_4
_geom_torsion
_geom_torsion_publ_flag
C5 N1 C1 C2 . . . . 0.2(2) ?
N1 C1 C2 C3 . . . . -0.6(2) ?
C1 C2 C3 C4 . . . . 0.7(2) ?
C2 C3 C4 C5 . . . . -0.4(2) ?
C1 N1 C5 O1 . . . . 178.84(12) ?
C1 N1 C5 C4 . . . . 0.1(2) ?
C6 O1 C5 N1 . . . . 4.82(17) ?
C6 O1 C5 C4 . . . . -176.32(12) ?
C3 C4 C5 N1 . . . . 0.0(2) ?
C3 C4 C5 O1 . . . . -178.77(12) ?
C5 O1 C6 C7 . . . . -109.75(13) ?
C5 O1 C6 C11 . . . . 75.49(16) ?
C11 C6 C7 C8 . . . . 0.18(19) ?
O1 C6 C7 C8 . . . . -174.50(11) ?
C6 C7 C8 C9 . . . . -0.01(18) ?
C6 C7 C8 C12 . . . . 178.47(11) ?
C7 C8 C9 C10 . . . . 0.01(18) ?
C12 C8 C9 C10 . . . . -178.49(12) ?
C8 C9 C10 C11 . . . . -0.2(2) ?
C7 C6 C11 C10 . . . . -0.3(2) ?
O1 C6 C11 C10 . . . . 174.22(13) ?
C9 C10 C11 C6 . . . . 0.3(2) ?
C16 N2 C12 C13 . . . . -0.55(18) ?
C16 N2 C12 C8 . . . . 178.61(10) ?
C9 C8 C12 N2 . . . . -14.46(16) ?
C7 C8 C12 N2 . . . . 167.08(11) ?
C9 C8 C12 C13 . . . . 164.70(12) ?
C7 C8 C12 C13 . . . . -13.76(18) ?
N2 C12 C13 C14 . . . . -0.1(2) ?
C8 C12 C13 C14 . . . . -179.23(13) ?
C12 C13 C14 C15 . . . . 0.7(2) ?
C13 C14 C15 C16 . . . . -0.7(2) ?
C12 N2 C16 C15 . . . . 0.62(18) ?
C12 N2 C16 C17 . . . . -179.11(10) ?
C14 C15 C16 N2 . . . . 0.0(2) ?
C14 C15 C16 C17 . . . . 179.69(13) ?
N2 C16 C17 C18 . . . . -163.70(12) ?
C15 C16 C17 C18 . . . . 16.6(2) ?
N2 C16 C17 C21 . . . . 14.11(17) ?
C15 C16 C17 C21 . . . . -165.60(13) ?
C19 N3 C18 F1 . . . . 179.14(12) ?
C19 N3 C18 C17 . . . . -0.7(2) ?
C21 C17 C18 N3 . . . . -0.1(2) ?
C16 C17 C18 N3 . . . . 177.85(13) ?
C21 C17 C18 F1 . . . . -179.90(12) ?
C16 C17 C18 F1 . . . . -2.0(2) ?
C18 N3 C19 F2 . . . . -178.85(12) ?
C18 N3 C19 C20 . . . . 0.9(2) ?
N3 C19 C20 C21 . . . . -0.2(2) ?
F2 C19 C20 C21 . . . . 179.45(13) ?
C19 C20 C21 C17 . . . . -0.6(2) ?
C18 C17 C21 C20 . . . . 0.8(2) ?
C16 C17 C21 C20 . . . . -177.29(13) ?

_cod_database_fobs_code 2022005
